data_1541707
loop_
_publ_author_name
'Masciocchi, N.'
'Sironi, A.'
'Garavaglia, L.'
'd'Alfonso, G.'

_publ_section_title
;
 Complete structural characterization by ab initio x-ray powder
 diffraction of ((Re (mue-H) (C O)4)n) and ((Re (mue-H) (C O)4)6),
 inorganic analogues of polyethylene and cyclohexane
;
_journal_name_full 'Angew. Chem. Int. ed.'
_journal_page_first 4478
_journal_page_last 4480
_journal_volume 39
_journal_year 2000
_chemical_formula_sum 'C24 H6 O24 Re6'
_chemical_name_systematic '(Re (H) (C O)4)6'
_space_group_IT_number 14
_symmetry_space_group_name_Hall '-P 2yn'
_symmetry_space_group_name_H-M 'P 1 21/n 1'
_cell_angle_alpha 90
_cell_angle_beta 96.328
_cell_angle_gamma 90
_cell_formula_units_Z 2
_cell_length_a 13.1182
_cell_length_b 12.4078
_cell_length_c 12.5694
_cell_volume 2033.431
_citation_journal_id_ASTM ACIEF5
_cod_data_source_file Masciocchi_ACIEF5_2000_242.cif
_cod_data_source_block C24H6O24Re6
_cod_original_sg_symbol_Hall '-P 2ybc (x-z,y,z)'
_cod_database_code 1541707

loop_
_symmetry_equiv_pos_as_xyz
x,y,z
-x+1/2,y+1/2,-z+1/2
-x,-y,-z
x-1/2,-y-1/2,z-1/2

loop_
_atom_site_label
_atom_site_type_symbol
_atom_site_fract_x
_atom_site_fract_y
_atom_site_fract_z
_atom_site_occupancy
_atom_site_U_iso_or_equiv
O3 O-2 0.3764 0.2386 0.1203 1 0.0
C10 C+2 0.3915 0.2268 0.7714 1 0.0
C1 C+2 0.4456 -0.048 0.1213 1 0.0
O12 O-2 0.2701 0.1813 0.503 1 0.0
Re2 Re 0.5739 0.2288 0.4219 1 0.0
C4 C+2 0.6092 0.0743 0.2074 1 0.0
O5 O-2 0.375 0.3651 0.4098 1 0.0
H2 H 0.559 0.1635 0.552 1 0.0
Re1 Re 0.4729 0.0432 0.2479 1 0.0
C5 C+2 0.4516 0.3195 0.4108 1 0.0
H3 H 0.462 0.0565 0.658 1 0.0
C3 C+2 0.418 0.1664 0.1632 1 0.0
O8 O-2 0.6304 0.3119 0.2034 1 0.0
C6 C+2 0.6973 0.1398 0.4327 1 0.0
O7 O-2 0.7077 0.4111 0.5332 1 0.0
C8 C+2 0.6036 0.2793 0.2814 1 0.0
O2 O-2 0.258 -0.0036 0.318 1 0.0
O10 O-2 0.3415 0.2285 0.841 1 0.0
C7 C+2 0.6548 0.3483 0.4879 1 0.0
O1 O-2 0.4198 -0.1009 0.0481 1 0.0
H1 H 0.485 0.1177 0.376 1 0.0
Re3 Re 0.4733 0.2053 0.6522 1 0.0
C12 C+2 0.3472 0.1894 0.5557 1 0.0
O4 O-2 0.6934 0.0879 0.1926 1 0.0
O9 O-2 0.4553 0.4516 0.6133 1 0.0
C2 C+2 0.3356 0.0124 0.2859 1 0.0
C11 C+2 0.5981 0.224 0.7501 1 0.0
O6 O-2 0.7657 0.0814 0.4468 1 0.0
C9 C+2 0.4692 0.3607 0.6267 1 0.0
O11 O-2 0.6754 0.2302 0.8028 1 0.0
